data_2236126
loop_
_publ_author_name
'Reinert, Thorben'
'Jess, Inke'
'N\"ather, Christian'

_publ_section_title
;
 Bis(3-<i>tert</i>-butylpyridine-\k<i>N</i>)bis(4-<i>tert</i>-butylpyridine-\k<i>N</i>)bis(thiocyanato-\k<i>N</i>)cadmium
;
_journal_coeditor_code BT6836
_journal_issue 11
_journal_name_full 'Acta Crystallographica Section E'
_journal_page_first m1372
_journal_paper_doi 10.1107/S1600536812040081
_journal_volume 68
_journal_year 2012
_chemical_formula_iupac '[Cd (N C S)2 (C9 H13 N)4]'
_chemical_formula_moiety 'C38 H52 N6 S2 Cd'
_chemical_formula_sum 'C38 H52 Cd N6 S2'
_chemical_formula_weight 769.38
_chemical_name_systematic
;
Bis(3-<i>tert</i>-butylpyridine-\k<i>N</i>)bis(4-<i>tert</i>-butylpyridine-
\k<i>N</i>)bis(thiocyanato-\k<i>N</i>)cadmium
;
_space_group_IT_number 2
_symmetry_cell_setting triclinic
_symmetry_space_group_name_Hall '-P 1'
_symmetry_space_group_name_H-M 'P -1'
_atom_sites_solution_hydrogens geom
_atom_sites_solution_primary direct
_atom_sites_solution_secondary difmap
_audit_creation_method SHELXL97
_cell_angle_alpha 67.142(8)
_cell_angle_beta 68.242(9)
_cell_angle_gamma 76.472(8)
_cell_formula_units_Z 1
_cell_length_a 9.5136(7)
_cell_length_b 10.7582(7)
_cell_length_c 11.6674(10)
_cell_measurement_reflns_used 8000
_cell_measurement_temperature 200(2)
_cell_measurement_theta_max 28.15
_cell_measurement_theta_min 1.9
_cell_volume 1016.32(16)
_computing_cell_refinement 'X-AREA (Stoe & Cie, 2008)'
_computing_data_collection 'X-AREA (Stoe & Cie, 2008)'
_computing_data_reduction 'X-AREA (Stoe & Cie, 2008)'
_computing_molecular_graphics
;
XP (Sheldrick, 2008) and DIAMOND (Brandenburg, 2011)
;
_computing_publication_material 'publCIF (Westrip, 2010)'
_computing_structure_refinement 'SHELXL97 (Sheldrick, 2008)'
_computing_structure_solution 'SHELXS97 (Sheldrick, 2008)'
_diffrn_ambient_temperature 200(2)
_diffrn_measured_fraction_theta_full 0.960
_diffrn_measured_fraction_theta_max 0.960
_diffrn_measurement_device_type 'Stoe IPDS-1'
_diffrn_measurement_method \f
_diffrn_radiation_monochromator graphite
_diffrn_radiation_source 'fine-focus sealed tube'
_diffrn_radiation_type MoK\a
_diffrn_radiation_wavelength 0.71073
_diffrn_reflns_av_R_equivalents 0.0765
_diffrn_reflns_av_sigmaI/netI 0.0713
_diffrn_reflns_limit_h_max 12
_diffrn_reflns_limit_h_min -12
_diffrn_reflns_limit_k_max 13
_diffrn_reflns_limit_k_min -13
_diffrn_reflns_limit_l_max 15
_diffrn_reflns_limit_l_min -15
_diffrn_reflns_number 11989
_diffrn_reflns_theta_full 28.00
_diffrn_reflns_theta_max 28.00
_diffrn_reflns_theta_min 2.32
_diffrn_standards_decay_% 0
_diffrn_standards_interval_time 0
_diffrn_standards_number 0
_exptl_absorpt_coefficient_mu 0.672
_exptl_absorpt_correction_type none
_exptl_crystal_colour colourless
_exptl_crystal_density_diffrn 1.257
_exptl_crystal_density_method 'not measured'
_exptl_crystal_description needle
_exptl_crystal_F_000 402
_exptl_crystal_size_max 0.1563
_exptl_crystal_size_mid 0.1103
_exptl_crystal_size_min 0.0708
_refine_diff_density_max 1.694
_refine_diff_density_min -1.575
_refine_ls_extinction_method none
_refine_ls_goodness_of_fit_ref 1.023
_refine_ls_hydrogen_treatment constr
_refine_ls_matrix_type full
_refine_ls_number_parameters 226
_refine_ls_number_reflns 4709
_refine_ls_number_restraints 3
_refine_ls_restrained_S_all 1.023
_refine_ls_R_factor_all 0.0637
_refine_ls_R_factor_gt 0.0509
_refine_ls_shift/su_max 0.000
_refine_ls_shift/su_mean 0.000
_refine_ls_structure_factor_coef Fsqd
_refine_ls_weighting_details 'calc w = 1/[\s^2^(Fo^2^)+(0.0811P)^2^] where P=(Fo^2^+2Fc^2^)/3'
_refine_ls_weighting_scheme calc
_refine_ls_wR_factor_gt 0.1194
_refine_ls_wR_factor_ref 0.1266
_reflns_number_gt 4109
_reflns_number_total 4709
_reflns_threshold_expression I>2\s(I)
_cod_data_source_file bt6836.cif
_cod_data_source_block I
_cod_original_cell_volume 1016.32(13)
_cod_database_code 2236126
_cod_database_fobs_code 2236126

loop_
_symmetry_equiv_pos_as_xyz
'x, y, z'
'-x, -y, -z'

loop_
_atom_site_type_symbol
_atom_site_label
_atom_site_fract_x
_atom_site_fract_y
_atom_site_fract_z
_atom_site_U_iso_or_equiv
_atom_site_adp_type
_atom_site_calc_flag
_atom_site_refinement_flags
_atom_site_occupancy
_atom_site_symmetry_multiplicity
_atom_site_disorder_assembly
_atom_site_disorder_group
Cd Cd1 0.5000 0.5000 1.0000 0.02671(12) Uani d S 1 2 . .
N N1 0.6536(4) 0.6715(3) 0.9156(3) 0.0392(7) Uani d . 1 1 . .
C C1 0.6855(4) 0.7786(4) 0.8456(4) 0.0362(7) Uani d . 1 1 . .
S S1 0.73133(15) 0.92652(13) 0.74250(19) 0.0869(6) Uani d . 1 1 . .
N N11 0.2957(3) 0.6619(3) 0.9404(3) 0.0302(6) Uani d . 1 1 . .
C C11 0.1577(4) 0.6192(4) 0.9843(4) 0.0371(7) Uani d . 1 1 . .
H H11 0.1461 0.5265 1.0353 0.044 Uiso calc R 1 1 . .
C C12 0.0319(4) 0.7042(4) 0.9587(4) 0.0419(8) Uani d . 1 1 . .
H H12 -0.0639 0.6702 0.9903 0.050 Uiso calc R 1 1 . .
C C13 0.0472(4) 0.8402(4) 0.8861(4) 0.0384(8) Uani d . 1 1 . .
H H13 -0.0383 0.8999 0.8669 0.046 Uiso calc R 1 1 . .
C C14 0.1875(4) 0.8890(3) 0.8415(3) 0.0316(7) Uani d . 1 1 . .
C C15 0.3087(4) 0.7938(3) 0.8709(3) 0.0322(7) Uani d . 1 1 . .
H H15 0.4063 0.8246 0.8396 0.039 Uiso calc R 1 1 . .
C C16 0.2138(4) 1.0380(4) 0.7633(4) 0.0449(9) Uani d . 1 1 . .
C C17 0.3189(7) 1.0495(6) 0.6244(5) 0.0775(18) Uani d . 1 1 . .
H H17A 0.3363 1.1446 0.5740 0.116 Uiso calc R 1 1 . .
H H17B 0.2713 1.0161 0.5819 0.116 Uiso calc R 1 1 . .
H H17C 0.4163 0.9951 0.6284 0.116 Uiso calc R 1 1 . .
C C18 0.0626(6) 1.1273(5) 0.7600(6) 0.0638(13) Uani d . 1 1 . .
H H18A 0.0827 1.2220 0.7100 0.096 Uiso calc R 1 1 . .
H H18B -0.0022 1.1199 0.8496 0.096 Uiso calc R 1 1 . .
H H18C 0.0110 1.0971 0.7182 0.096 Uiso calc R 1 1 . .
C C19 0.2904(5) 1.0892(5) 0.8294(6) 0.0611(13) Uani d . 1 1 . .
H H19A 0.3070 1.1847 0.7799 0.092 Uiso calc R 1 1 . .
H H19B 0.3884 1.0351 0.8315 0.092 Uiso calc R 1 1 . .
H H19C 0.2247 1.0805 0.9191 0.092 Uiso calc R 1 1 . .
N N21 0.6000(3) 0.4588(3) 0.7974(3) 0.0328(6) Uani d . 1 1 . .
C C21 0.5908(5) 0.3401(4) 0.7924(4) 0.0477(10) Uani d . 1 1 . .
H H21 0.5393 0.2745 0.8708 0.057 Uiso calc R 1 1 . .
C C22 0.6522(5) 0.3064(4) 0.6792(4) 0.0490(10) Uani d . 1 1 . .
H H22 0.6432 0.2190 0.6820 0.059 Uiso calc R 1 1 . .
C C23 0.7265(4) 0.3989(4) 0.5619(3) 0.0322(7) Uani d . 1 1 A .
C C24 0.7375(6) 0.5215(4) 0.5688(4) 0.0505(11) Uani d . 1 1 . .
H H24 0.7888 0.5889 0.4921 0.061 Uiso calc R 1 1 . .
C C25 0.6746(5) 0.5472(4) 0.6861(4) 0.0479(10) Uani d . 1 1 . .
H H25 0.6853 0.6324 0.6871 0.058 Uiso calc R 1 1 . .
C C26 0.7921(4) 0.3663(4) 0.4347(3) 0.0400(8) Uani d . 1 1 . .
C C27 0.6690(9) 0.3075(11) 0.4201(8) 0.090(3) Uani d PD 0.75 1 A 1
H H27A 0.6344 0.2289 0.4980 0.134 Uiso calc PR 0.75 1 A 1
H H27B 0.7117 0.2793 0.3424 0.134 Uiso calc PR 0.75 1 A 1
H H27C 0.5827 0.3769 0.4105 0.134 Uiso calc PR 0.75 1 A 1
C C28 0.8482(16) 0.4831(8) 0.3182(6) 0.116(5) Uani d PD 0.75 1 A 1
H H28A 0.8887 0.4552 0.2404 0.174 Uiso calc PR 0.75 1 A 1
H H28B 0.9289 0.5167 0.3281 0.174 Uiso calc PR 0.75 1 A 1
H H28C 0.7643 0.5552 0.3086 0.174 Uiso calc PR 0.75 1 A 1
C C29 0.9220(9) 0.2496(9) 0.4499(7) 0.079(2) Uani d PD 0.75 1 A 1
H H29A 0.8831 0.1726 0.5280 0.119 Uiso calc PR 0.75 1 A 1
H H29B 1.0048 0.2811 0.4588 0.119 Uiso calc PR 0.75 1 A 1
H H29C 0.9601 0.2213 0.3724 0.119 Uiso calc PR 0.75 1 A 1
C C27' 0.7280(17) 0.4863(16) 0.3290(16) 0.040(3) Uiso d PD 0.25 1 A 2
H H27D 0.7455 0.5733 0.3275 0.060 Uiso calc PR 0.25 1 A 2
H H27E 0.6186 0.4830 0.3518 0.060 Uiso calc PR 0.25 1 A 2
H H27F 0.7803 0.4769 0.2425 0.060 Uiso calc PR 0.25 1 A 2
C C28' 0.9670(16) 0.3788(17) 0.3825(16) 0.043(3) Uiso d PD 0.25 1 A 2
H H28D 0.9843 0.4665 0.3793 0.065 Uiso calc PR 0.25 1 A 2
H H28E 1.0094 0.3722 0.2944 0.065 Uiso calc PR 0.25 1 A 2
H H28F 1.0168 0.3054 0.4411 0.065 Uiso calc PR 0.25 1 A 2
C C29' 0.768(2) 0.238(2) 0.438(2) 0.063(5) Uiso d PD 0.25 1 A 2
H H29D 0.8160 0.2303 0.3511 0.094 Uiso calc PR 0.25 1 A 2
H H29E 0.6590 0.2316 0.4666 0.094 Uiso calc PR 0.25 1 A 2
H H29F 0.8140 0.1651 0.5004 0.094 Uiso calc PR 0.25 1 A 2

loop_
_atom_site_aniso_label
_atom_site_aniso_U_11
_atom_site_aniso_U_22
_atom_site_aniso_U_33
_atom_site_aniso_U_12
_atom_site_aniso_U_13
_atom_site_aniso_U_23
Cd1 0.03329(19) 0.02083(18) 0.02336(16) -0.00619(11) -0.00577(12) -0.00565(12)
N1 0.0426(16) 0.0288(16) 0.0430(16) -0.0125(12) -0.0074(13) -0.0095(13)
C1 0.0312(16) 0.0308(19) 0.0447(19) -0.0041(13) -0.0115(14) -0.0107(15)
S1 0.0540(7) 0.0380(7) 0.1310(14) -0.0182(5) -0.0373(8) 0.0262(7)
N11 0.0350(14) 0.0263(14) 0.0261(12) -0.0048(11) -0.0076(10) -0.0063(11)
C11 0.0397(18) 0.0288(18) 0.0397(18) -0.0084(13) -0.0076(14) -0.0101(14)
C12 0.0362(18) 0.037(2) 0.050(2) -0.0093(14) -0.0095(15) -0.0123(17)
C13 0.0319(17) 0.038(2) 0.0422(18) -0.0007(14) -0.0098(14) -0.0136(15)
C14 0.0352(17) 0.0252(17) 0.0291(15) -0.0020(12) -0.0071(12) -0.0072(12)
C15 0.0339(16) 0.0314(18) 0.0279(15) -0.0043(13) -0.0069(12) -0.0086(13)
C16 0.042(2) 0.029(2) 0.047(2) -0.0015(14) -0.0076(16) -0.0028(15)
C17 0.099(4) 0.049(3) 0.044(2) -0.014(3) 0.007(3) 0.001(2)
C18 0.062(3) 0.033(2) 0.082(3) 0.0014(19) -0.032(3) 0.001(2)
C19 0.049(2) 0.034(2) 0.099(4) -0.0025(17) -0.020(2) -0.024(2)
N21 0.0418(16) 0.0299(15) 0.0253(12) -0.0062(11) -0.0089(11) -0.0079(11)
C21 0.069(3) 0.033(2) 0.0310(17) -0.0172(17) 0.0013(17) -0.0092(15)
C22 0.075(3) 0.030(2) 0.0347(18) -0.0162(18) 0.0013(18) -0.0146(15)
C23 0.0373(17) 0.0295(17) 0.0272(14) -0.0020(13) -0.0093(13) -0.0086(13)
C24 0.080(3) 0.039(2) 0.0277(17) -0.028(2) -0.0004(17) -0.0092(15)
C25 0.076(3) 0.034(2) 0.0332(17) -0.0239(18) -0.0063(18) -0.0113(15)
C26 0.050(2) 0.039(2) 0.0310(16) -0.0035(15) -0.0087(15) -0.0165(15)
C27 0.078(5) 0.153(9) 0.075(5) -0.032(5) -0.017(4) -0.073(6)
C28 0.243(14) 0.057(5) 0.027(3) -0.056(6) 0.006(5) -0.015(3)
C29 0.073(5) 0.098(6) 0.062(4) 0.023(4) -0.013(4) -0.048(4)

loop_
_atom_type_symbol
_atom_type_description
_atom_type_scat_dispersion_real
_atom_type_scat_dispersion_imag
_atom_type_scat_source
C C 0.0033 0.0016 'International Tables Vol C Tables 4.2.6.8 and 6.1.1.4'
H H 0.0000 0.0000 'International Tables Vol C Tables 4.2.6.8 and 6.1.1.4'
Cd Cd -0.8075 1.2024 'International Tables Vol C Tables 4.2.6.8 and 6.1.1.4'
N N 0.0061 0.0033 'International Tables Vol C Tables 4.2.6.8 and 6.1.1.4'
S S 0.1246 0.1234 'International Tables Vol C Tables 4.2.6.8 and 6.1.1.4'

loop_
_geom_angle_atom_site_label_1
_geom_angle_atom_site_label_2
_geom_angle_atom_site_label_3
_geom_angle_site_symmetry_1
_geom_angle_site_symmetry_3
_geom_angle
_geom_angle_publ_flag
N1 Cd1 N1 2_667 . 180.0000(10) y
N1 Cd1 N21 2_667 . 90.07(11) y
N1 Cd1 N21 . . 89.93(11) ?
N1 Cd1 N21 2_667 2_667 89.93(11) y
N1 Cd1 N21 . 2_667 90.07(11) ?
N21 Cd1 N21 . 2_667 180.0000(10) y
N1 Cd1 N11 2_667 2_667 90.19(11) y
N1 Cd1 N11 . 2_667 89.81(11) y
N21 Cd1 N11 . 2_667 85.88(10) y
N21 Cd1 N11 2_667 2_667 94.12(10) y
N1 Cd1 N11 2_667 . 89.81(11) ?
N1 Cd1 N11 . . 90.19(11) ?
N21 Cd1 N11 . . 94.12(10) ?
N21 Cd1 N11 2_667 . 85.88(10) ?
N11 Cd1 N11 2_667 . 180.00(13) y
C1 N1 Cd1 . . 150.8(3) y
N1 C1 S1 . . 177.6(4) ?
C11 N11 C15 . . 117.6(3) ?
C11 N11 Cd1 . . 117.9(2) ?
C15 N11 Cd1 . . 124.3(2) ?
N11 C11 C12 . . 122.7(3) ?
N11 C11 H11 . . 118.6 ?
C12 C11 H11 . . 118.6 ?
C11 C12 C13 . . 119.0(3) ?
C11 C12 H12 . . 120.5 ?
C13 C12 H12 . . 120.5 ?
C12 C13 C14 . . 119.9(3) ?
C12 C13 H13 . . 120.0 ?
C14 C13 H13 . . 120.0 ?
C13 C14 C15 . . 116.5(3) ?
C13 C14 C16 . . 123.4(3) ?
C15 C14 C16 . . 120.0(3) ?
N11 C15 C14 . . 124.1(3) ?
N11 C15 H15 . . 118.0 ?
C14 C15 H15 . . 118.0 ?
C17 C16 C14 . . 109.1(3) ?
C17 C16 C18 . . 110.7(4) ?
C14 C16 C18 . . 111.2(3) ?
C17 C16 C19 . . 109.0(4) ?
C14 C16 C19 . . 109.3(4) ?
C18 C16 C19 . . 107.5(4) ?
C16 C17 H17A . . 109.5 ?
C16 C17 H17B . . 109.5 ?
H17A C17 H17B . . 109.5 ?
C16 C17 H17C . . 109.5 ?
H17A C17 H17C . . 109.5 ?
H17B C17 H17C . . 109.5 ?
C16 C18 H18A . . 109.5 ?
C16 C18 H18B . . 109.5 ?
H18A C18 H18B . . 109.5 ?
C16 C18 H18C . . 109.5 ?
H18A C18 H18C . . 109.5 ?
H18B C18 H18C . . 109.5 ?
C16 C19 H19A . . 109.5 ?
C16 C19 H19B . . 109.5 ?
H19A C19 H19B . . 109.5 ?
C16 C19 H19C . . 109.5 ?
H19A C19 H19C . . 109.5 ?
H19B C19 H19C . . 109.5 ?
C21 N21 C25 . . 116.4(3) ?
C21 N21 Cd1 . . 120.2(2) ?
C25 N21 Cd1 . . 123.3(2) ?
N21 C21 C22 . . 123.6(3) ?
N21 C21 H21 . . 118.2 ?
C22 C21 H21 . . 118.2 ?
C23 C22 C21 . . 120.5(4) ?
C23 C22 H22 . . 119.7 ?
C21 C22 H22 . . 119.7 ?
C24 C23 C22 . . 115.3(3) ?
C24 C23 C26 . . 122.8(3) ?
C22 C23 C26 . . 121.9(3) ?
C23 C24 C25 . . 120.8(3) ?
C23 C24 H24 . . 119.6 ?
C25 C24 H24 . . 119.6 ?
N21 C25 C24 . . 123.3(3) ?
N21 C25 H25 . . 118.3 ?
C24 C25 H25 . . 118.3 ?
C29' C26 C23 . . 117.8(9) ?
C28 C26 C23 . . 113.7(4) ?
C28 C26 C27 . . 110.8(7) ?
C23 C26 C27 . . 108.3(4) ?
C28 C26 C29 . . 110.3(7) ?
C23 C26 C29 . . 107.9(4) ?
C27 C26 C29 . . 105.5(6) ?
C29' C26 C28' . . 108.9(10) ?
C23 C26 C28' . . 107.7(6) ?
C29' C26 C27' . . 110.5(11) ?
C23 C26 C27' . . 107.0(6) ?
C28' C26 C27' . . 104.0(8) ?
C26 C27 H27A . . 109.5 ?
C26 C27 H27B . . 109.5 ?
H27A C27 H27B . . 109.5 ?
C26 C27 H27C . . 109.5 ?
H27A C27 H27C . . 109.5 ?
H27B C27 H27C . . 109.5 ?
C26 C28 H28A . . 109.5 ?
C26 C28 H28B . . 109.5 ?
H28A C28 H28B . . 109.5 ?
C26 C28 H28C . . 109.5 ?
H28A C28 H28C . . 109.5 ?
H28B C28 H28C . . 109.5 ?
C26 C29 H29A . . 109.5 ?
C26 C29 H29B . . 109.5 ?
H29A C29 H29B . . 109.5 ?
C26 C29 H29C . . 109.5 ?
H29A C29 H29C . . 109.5 ?
H29B C29 H29C . . 109.5 ?
C26 C27' H27D . . 109.5 ?
C26 C27' H27E . . 109.5 ?
H27D C27' H27E . . 109.5 ?
C26 C27' H27F . . 109.5 ?
H27D C27' H27F . . 109.5 ?
H27E C27' H27F . . 109.5 ?
C26 C28' H28D . . 109.5 ?
C26 C28' H28E . . 109.5 ?
H28D C28' H28E . . 109.5 ?
C26 C28' H28F . . 109.5 ?
H28D C28' H28F . . 109.5 ?
H28E C28' H28F . . 109.5 ?
C26 C29' H29D . . 109.5 ?
C26 C29' H29E . . 109.5 ?
H29D C29' H29E . . 109.5 ?
C26 C29' H29F . . 109.5 ?
H29D C29' H29F . . 109.5 ?
H29E C29' H29F . . 109.5 ?

loop_
_geom_bond_atom_site_label_1
_geom_bond_atom_site_label_2
_geom_bond_site_symmetry_2
_geom_bond_distance
_geom_bond_publ_flag
Cd1 N1 2_667 2.301(3) y
Cd1 N1 . 2.301(3) ?
Cd1 N21 . 2.375(3) ?
Cd1 N21 2_667 2.375(3) y
Cd1 N11 2_667 2.403(3) y
Cd1 N11 . 2.403(3) ?
N1 C1 . 1.155(5) y
C1 S1 . 1.618(4) y
N11 C11 . 1.341(5) ?
N11 C15 . 1.342(4) ?
C11 C12 . 1.378(6) ?
C11 H11 . 0.9500 ?
C12 C13 . 1.388(6) ?
C12 H12 . 0.9500 ?
C13 C14 . 1.389(5) ?
C13 H13 . 0.9500 ?
C14 C15 . 1.402(5) ?
C14 C16 . 1.532(5) ?
C15 H15 . 0.9500 ?
C16 C17 . 1.529(6) ?
C16 C18 . 1.536(6) ?
C16 C19 . 1.539(7) ?
C17 H17A . 0.9800 ?
C17 H17B . 0.9800 ?
C17 H17C . 0.9800 ?
C18 H18A . 0.9800 ?
C18 H18B . 0.9800 ?
C18 H18C . 0.9800 ?
C19 H19A . 0.9800 ?
C19 H19B . 0.9800 ?
C19 H19C . 0.9800 ?
N21 C21 . 1.325(5) ?
N21 C25 . 1.330(5) ?
C21 C22 . 1.385(5) ?
C21 H21 . 0.9500 ?
C22 C23 . 1.385(5) ?
C22 H22 . 0.9500 ?
C23 C24 . 1.382(5) ?
C23 C26 . 1.527(4) ?
C24 C25 . 1.385(5) ?
C24 H24 . 0.9500 ?
C25 H25 . 0.9500 ?
C26 C29' . 1.43(2) ?
C26 C28 . 1.469(8) ?
C26 C27 . 1.542(8) ?
C26 C29 . 1.548(8) ?
C26 C28' . 1.564(15) ?
C26 C27' . 1.585(16) ?
C27 H27A . 0.9800 ?
C27 H27B . 0.9800 ?
C27 H27C . 0.9800 ?
C28 H28A . 0.9800 ?
C28 H28B . 0.9800 ?
C28 H28C . 0.9800 ?
C29 H29A . 0.9800 ?
C29 H29B . 0.9800 ?
C29 H29C . 0.9800 ?
C27' H27D . 0.9800 ?
C27' H27E . 0.9800 ?
C27' H27F . 0.9800 ?
C28' H28D . 0.9800 ?
C28' H28E . 0.9800 ?
C28' H28F . 0.9800 ?
C29' H29D . 0.9800 ?
C29' H29E . 0.9800 ?
C29' H29F . 0.9800 ?
